data_7249061
loop_
_publ_author_name
'Bondarenko, Mikhail A.'
'Novikov, Alexander S.'
'Abramov, Pavel A.'
'Sokolov, Maxim N.'
'Adonin, Sergey A.'

_publ_section_title
;
 Crystalline products of bromoantimonate(iii) oxidation by Br2 in the
 presence of different cations: diversity of structural types and patterns
 of halogen bond systems
;
_journal_issue 33
_journal_name_full CrystEngComm
_journal_page_first 4518
_journal_page_last 4524
_journal_paper_doi 10.1039/D4CE00207E
_journal_volume 26
_journal_year 2024
_chemical_formula_sum 'C28 H36 Br15 N4 Sb3'
_chemical_formula_weight 1992.51
_space_group_crystal_system triclinic
_space_group_IT_number 2
_space_group_name_Hall '-P 1'
_space_group_name_H-M_alt 'P -1'
_atom_sites_solution_hydrogens geom
_audit_creation_method SHELXL-2014/7
_audit_update_record
;
2024-02-21 deposited with the CCDC.	2024-07-09 downloaded from the CCDC.
;
_cell_angle_alpha 114.223(2)
_cell_angle_beta 95.122(2)
_cell_angle_gamma 106.738(2)
_cell_formula_units_Z 2
_cell_length_a 11.2062(2)
_cell_length_b 15.7756(3)
_cell_length_c 16.4774(3)
_cell_measurement_reflns_used 7203
_cell_measurement_temperature 140(2)
_cell_measurement_theta_max 28.8750
_cell_measurement_theta_min 3.6550
_cell_volume 2471.12(10)
_computing_cell_refinement 'CrysAlisPro 1.171.38.46 (Rigaku OD, 2015)'
_computing_data_collection 'CrysAlisPro 1.171.38.46 (Rigaku OD, 2015)'
_computing_data_reduction 'CrysAlisPro 1.171.38.46 (Rigaku OD, 2015)'
_computing_structure_refinement 'SHELXL-2014/7 (Sheldrick, 2014)'
_diffrn_ambient_temperature 140(2)
_diffrn_detector_area_resol_mean 10.6168
_diffrn_measured_fraction_theta_full 0.997
_diffrn_measured_fraction_theta_max 0.818
_diffrn_measurement_device_type 'New Xcalibur, AtlasS2'
_diffrn_radiation_type MoK\a
_diffrn_radiation_wavelength 0.71073
_diffrn_reflns_av_R_equivalents 0.0241
_diffrn_reflns_av_unetI/netI 0.0504
_diffrn_reflns_Laue_measured_fraction_full 0.997
_diffrn_reflns_Laue_measured_fraction_max 0.818
_diffrn_reflns_limit_h_max 15
_diffrn_reflns_limit_h_min -15
_diffrn_reflns_limit_k_max 21
_diffrn_reflns_limit_k_min -20
_diffrn_reflns_limit_l_max 16
_diffrn_reflns_limit_l_min -22
_diffrn_reflns_number 18520
_diffrn_reflns_point_group_measured_fraction_full 0.997
_diffrn_reflns_point_group_measured_fraction_max 0.818
_diffrn_reflns_theta_full 25.500
_diffrn_reflns_theta_max 28.980
_diffrn_reflns_theta_min 3.616
_diffrn_source 'fine-focus sealed X-ray tube'
_exptl_absorpt_coefficient_mu 13.782
_exptl_absorpt_correction_T_max 1.00000
_exptl_absorpt_correction_T_min 0.31136
_exptl_absorpt_correction_type multi-scan
_exptl_absorpt_process_details
;
CrysAlisPro 1.171.38.46 (Rigaku Oxford Diffraction, 2015)
Empirical absorption correction using spherical harmonics,
 implemented in SCALE3 ABSPACK scaling algorithm.
;
_exptl_crystal_colour purple
_exptl_crystal_density_diffrn 2.678
_exptl_crystal_description block
_exptl_crystal_F_000 1820
_exptl_crystal_size_max 0.210
_exptl_crystal_size_mid 0.170
_exptl_crystal_size_min 0.110
_refine_diff_density_max 1.182
_refine_diff_density_min -1.372
_refine_diff_density_rms 0.182
_refine_ls_extinction_method none
_refine_ls_goodness_of_fit_ref 1.028
_refine_ls_hydrogen_treatment constr
_refine_ls_matrix_type full
_refine_ls_number_parameters 454
_refine_ls_number_reflns 10747
_refine_ls_number_restraints 0
_refine_ls_restrained_S_all 1.028
_refine_ls_R_factor_all 0.0472
_refine_ls_R_factor_gt 0.0337
_refine_ls_shift/su_max 0.001
_refine_ls_shift/su_mean 0.000
_refine_ls_structure_factor_coef Fsqd
_refine_ls_weighting_details 'w=1/[\s^2^(Fo^2^)+(0.0198P)^2^] where P=(Fo^2^+2Fc^2^)/3'
_refine_ls_weighting_scheme calc
_refine_ls_wR_factor_gt 0.0603
_refine_ls_wR_factor_ref 0.0651
_reflns_Friedel_coverage 0.000
_reflns_number_gt 8818
_reflns_number_total 10747
_reflns_threshold_expression 'I > 2\s(I)'
_cod_data_source_file d4ce00207e2.cif
_cod_data_source_block MP34red_a
_cod_depositor_comments 'Adding full bibliography for 7249056--7249061.cif.'
_cod_original_cell_volume 2471.12(9)
_cod_database_code 7249061
_shelx_shelxl_version_number 2014/7
_shelx_space_group_comment
;
The symmetry employed for this shelxl refinement is uniquely defined
by the following loop, which should always be used as a source of
symmetry information in preference to the above space-group names.
They are only intended as comments.
;
_shelx_estimated_absorpt_t_min 0.160
_shelx_estimated_absorpt_t_max 0.312

loop_
_space_group_symop_operation_xyz
'x, y, z'
'-x, -y, -z'

loop_
_atom_site_label
_atom_site_type_symbol
_atom_site_fract_x
_atom_site_fract_y
_atom_site_fract_z
_atom_site_U_iso_or_equiv
_atom_site_adp_type
_atom_site_occupancy
_atom_site_site_symmetry_order
_atom_site_calc_flag
_atom_site_refinement_flags_posn
_atom_site_refinement_flags_adp
_atom_site_refinement_flags_occupancy
_atom_site_disorder_assembly
_atom_site_disorder_group
C1 C -0.4092(6) 0.1712(4) 0.9908(4) 0.0357(15) Uani 1 1 d . . . . .
H1A H -0.3864 0.2426 1.0305 0.054 Uiso 1 1 calc R U . . .
H1B H -0.3613 0.1442 1.0203 0.054 Uiso 1 1 calc R U . . .
H1C H -0.5014 0.1371 0.9806 0.054 Uiso 1 1 calc R U . . .
C2 C -0.3767(5) 0.1557(4) 0.9019(4) 0.0206(12) Uani 1 1 d . . . . .
C3 C -0.4046(5) 0.2079(4) 0.8564(3) 0.0208(12) Uani 1 1 d . . . . .
H3 H -0.4405 0.2574 0.8844 0.025 Uiso 1 1 calc R U . . .
C4 C -0.3806(4) 0.1882(3) 0.7716(3) 0.0165(11) Uani 1 1 d . . . . .
H4 H -0.4006 0.2237 0.7410 0.020 Uiso 1 1 calc R U . . .
C5 C -0.2955(4) 0.0691(3) 0.7752(3) 0.0162(11) Uani 1 1 d . . . . .
H5 H -0.2559 0.0221 0.7475 0.019 Uiso 1 1 calc R U . . .
C6 C -0.3193(5) 0.0872(3) 0.8594(3) 0.0188(12) Uani 1 1 d . . . . .
H6 H -0.2961 0.0523 0.8896 0.023 Uiso 1 1 calc R U . . .
C7 C -0.3118(4) 0.0914(4) 0.6366(3) 0.0185(11) Uani 1 1 d . . . . .
H7A H -0.3784 0.1027 0.6029 0.022 Uiso 1 1 calc R U . . .
H7B H -0.3250 0.0197 0.6050 0.022 Uiso 1 1 calc R U . . .
C8 C -0.1803(4) 0.1509(3) 0.6333(3) 0.0164(11) Uani 1 1 d . . . . .
H8A H -0.1783 0.1348 0.5688 0.020 Uiso 1 1 calc R U . . .
H8B H -0.1650 0.2229 0.6670 0.020 Uiso 1 1 calc R U . . .
C9 C -0.0628(4) 0.0411(3) 0.6277(3) 0.0165(11) Uani 1 1 d . . . . .
H9 H -0.1203 -0.0065 0.5704 0.020 Uiso 1 1 calc R U . . .
C10 C 0.0342(5) 0.0197(4) 0.6628(4) 0.0207(12) Uani 1 1 d . . . . .
H10 H 0.0428 -0.0428 0.6297 0.025 Uiso 1 1 calc R U . . .
C11 C 0.1191(5) 0.0883(4) 0.7458(4) 0.0190(11) Uani 1 1 d . . . . .
C12 C 0.2273(5) 0.0688(4) 0.7854(4) 0.0267(13) Uani 1 1 d . . . . .
H12A H 0.2076 -0.0032 0.7593 0.040 Uiso 1 1 calc R U . . .
H12B H 0.2391 0.0971 0.8520 0.040 Uiso 1 1 calc R U . . .
H12C H 0.3061 0.0996 0.7708 0.040 Uiso 1 1 calc R U . . .
C13 C 0.1007(5) 0.1787(4) 0.7922(4) 0.0218(12) Uani 1 1 d . . . . .
H13 H 0.1567 0.2275 0.8498 0.026 Uiso 1 1 calc R U . . .
C14 C 0.0036(4) 0.1974(3) 0.7557(3) 0.0191(11) Uani 1 1 d . . . . .
H14 H -0.0078 0.2590 0.7879 0.023 Uiso 1 1 calc R U . . .
C15 C 0.5839(6) 0.6535(5) 0.9696(4) 0.0389(16) Uani 1 1 d . . . . .
H15A H 0.6088 0.6075 0.9871 0.058 Uiso 1 1 calc R U . . .
H15B H 0.4911 0.6376 0.9619 0.058 Uiso 1 1 calc R U . . .
H15C H 0.6291 0.7219 1.0175 0.058 Uiso 1 1 calc R U . . .
C16 C 0.6185(5) 0.6434(4) 0.8818(4) 0.0220(12) Uani 1 1 d . . . . .
C17 C 0.6673(5) 0.5716(3) 0.8336(4) 0.0210(12) Uani 1 1 d . . . . .
H17 H 0.6832 0.5299 0.8582 0.025 Uiso 1 1 calc R U . . .
C18 C 0.6022(5) 0.7052(4) 0.8439(4) 0.0255(13) Uani 1 1 d . . . . .
H18 H 0.5715 0.7568 0.8761 0.031 Uiso 1 1 calc R U . . .
C19 C 0.6294(5) 0.6930(3) 0.7620(4) 0.0194(12) Uani 1 1 d . . . . .
H19 H 0.6170 0.7356 0.7373 0.023 Uiso 1 1 calc R U . . .
C20 C 0.6930(5) 0.5599(3) 0.7505(4) 0.0208(12) Uani 1 1 d . . . . .
H20 H 0.7243 0.5090 0.7174 0.025 Uiso 1 1 calc R U . . .
C21 C 0.6919(5) 0.6011(4) 0.6229(3) 0.0202(12) Uani 1 1 d . . . . .
H21A H 0.6291 0.6188 0.5930 0.024 Uiso 1 1 calc R U . . .
H21B H 0.6740 0.5291 0.5862 0.024 Uiso 1 1 calc R U . . .
C22 C 0.8265(4) 0.6593(4) 0.6232(4) 0.0236(12) Uani 1 1 d . . . . .
H22A H 0.8306 0.6470 0.5597 0.028 Uiso 1 1 calc R U . . .
H22B H 0.8449 0.7314 0.6602 0.028 Uiso 1 1 calc R U . . .
C23 C 0.9311(5) 0.5401(4) 0.6150(4) 0.0243(12) Uani 1 1 d . . . . .
H23 H 0.8708 0.4938 0.5585 0.029 Uiso 1 1 calc R U . . .
C24 C 1.0215(5) 0.5134(4) 0.6487(4) 0.0274(13) Uani 1 1 d . . . . .
H24 H 1.0240 0.4487 0.6154 0.033 Uiso 1 1 calc R U . . .
C25 C 1.0106(5) 0.6975(4) 0.7413(4) 0.0243(12) Uani 1 1 d . . . . .
H25 H 1.0062 0.7618 0.7734 0.029 Uiso 1 1 calc R U . . .
C26 C 1.1012(5) 0.6731(4) 0.7764(4) 0.0269(13) Uani 1 1 d . . . . .
H26 H 1.1602 0.7207 0.8331 0.032 Uiso 1 1 calc R U . . .
C27 C 1.1100(5) 0.5798(4) 0.7312(4) 0.0243(12) Uani 1 1 d . . . . .
C28 C 1.2116(5) 0.5521(5) 0.7690(4) 0.0409(16) Uani 1 1 d . . . . .
H28A H 1.1851 0.4795 0.7414 0.061 Uiso 1 1 calc R U . . .
H28B H 1.2234 0.5794 0.8356 0.061 Uiso 1 1 calc R U . . .
H28C H 1.2925 0.5795 0.7548 0.061 Uiso 1 1 calc R U . . .
N1 N -0.3281(3) 0.1180(3) 0.7309(3) 0.0132(9) Uani 1 1 d . . . . .
N2 N -0.0768(3) 0.1289(3) 0.6740(3) 0.0133(9) Uani 1 1 d . . . . .
N3 N 0.6740(4) 0.6203(3) 0.7154(3) 0.0148(9) Uani 1 1 d . . . . .
N4 N 0.9261(4) 0.6313(3) 0.6609(3) 0.0181(9) Uani 1 1 d . . . . .
Br1 Br -0.10913(5) 0.42479(4) 0.83007(3) 0.02376(13) Uani 1 1 d . . . . .
Br2 Br -0.06940(6) 0.32933(4) 0.99260(4) 0.03088(15) Uani 1 1 d . . . . .
Br3 Br 0.20746(5) 0.47846(4) 0.95809(4) 0.03194(14) Uani 1 1 d . . . . .
Br4 Br 0.20730(5) -0.02003(5) 0.95716(4) 0.03515(15) Uani 1 1 d . . . . .
Br5 Br 0.07138(6) 0.17424(4) 1.01534(4) 0.03221(15) Uani 1 1 d . . . . .
Br6 Br 0.10591(5) 0.06907(4) 1.16940(3) 0.02457(13) Uani 1 1 d . . . . .
Br7 Br 0.39525(5) 0.43256(3) 0.60277(3) 0.01976(12) Uani 1 1 d . . . . .
Br8 Br 0.12685(5) 0.21400(4) 0.56651(4) 0.02199(12) Uani 1 1 d . . . . .
Br9 Br 0.34533(5) 0.06362(3) 0.58810(3) 0.02002(12) Uani 1 1 d . . . . .
Br10 Br 0.40742(5) 0.33669(4) 0.77824(3) 0.02210(12) Uani 1 1 d . . . . .
Br11 Br 0.34205(5) 0.17401(3) 0.39019(3) 0.01755(11) Uani 1 1 d . . . . .
Br12 Br 0.67124(5) 0.30700(3) 0.60179(3) 0.01839(11) Uani 1 1 d . . . . .
Br13 Br 0.87348(5) 0.23412(4) 0.42706(4) 0.02484(13) Uani 1 1 d . . . . .
Br14 Br 0.65371(5) 0.36618(3) 0.40526(3) 0.01937(12) Uani 1 1 d . . . . .
Br15 Br 0.59664(5) 0.12427(4) 0.21972(4) 0.03018(14) Uani 1 1 d . . . . .
Sb1 Sb 0.0000 0.5000 1.0000 0.01580(11) Uani 1 2 d S . P . .
Sb2 Sb 0.0000 0.0000 1.0000 0.01583(11) Uani 1 2 d S . P . .
Sb3 Sb 0.62887(3) 0.19926(2) 0.39952(2) 0.01525(8) Uani 1 1 d . . . . .
Sb4 Sb 0.37196(3) 0.25721(2) 0.59845(2) 0.01326(8) Uani 1 1 d . . . . .

loop_
_atom_site_aniso_label
_atom_site_aniso_U_11
_atom_site_aniso_U_22
_atom_site_aniso_U_33
_atom_site_aniso_U_23
_atom_site_aniso_U_13
_atom_site_aniso_U_12
C1 0.045(4) 0.051(4) 0.027(3) 0.021(3) 0.019(3) 0.033(3)
C2 0.018(3) 0.026(3) 0.021(3) 0.013(2) 0.006(2) 0.009(2)
C3 0.022(3) 0.025(3) 0.018(3) 0.007(2) 0.008(2) 0.015(2)
C4 0.015(3) 0.017(2) 0.019(3) 0.007(2) 0.005(2) 0.010(2)
C5 0.016(3) 0.015(2) 0.020(3) 0.009(2) 0.003(2) 0.008(2)
C6 0.020(3) 0.015(2) 0.023(3) 0.010(2) 0.003(2) 0.006(2)
C7 0.019(3) 0.022(3) 0.013(3) 0.005(2) 0.007(2) 0.008(2)
C8 0.018(3) 0.018(2) 0.019(3) 0.010(2) 0.006(2) 0.010(2)
C9 0.016(3) 0.018(3) 0.019(3) 0.010(2) 0.010(2) 0.008(2)
C10 0.019(3) 0.020(3) 0.028(3) 0.012(2) 0.011(2) 0.010(2)
C11 0.016(3) 0.028(3) 0.024(3) 0.019(3) 0.013(2) 0.009(2)
C12 0.021(3) 0.044(3) 0.025(3) 0.020(3) 0.010(2) 0.015(3)
C13 0.022(3) 0.024(3) 0.018(3) 0.010(2) 0.003(2) 0.007(2)
C14 0.019(3) 0.018(3) 0.018(3) 0.004(2) 0.008(2) 0.008(2)
C15 0.055(4) 0.065(4) 0.024(3) 0.028(3) 0.024(3) 0.042(4)
C16 0.019(3) 0.034(3) 0.023(3) 0.018(3) 0.011(2) 0.015(2)
C17 0.020(3) 0.019(3) 0.025(3) 0.011(2) 0.002(2) 0.008(2)
C18 0.025(3) 0.028(3) 0.024(3) 0.007(3) 0.007(2) 0.016(3)
C19 0.019(3) 0.017(3) 0.022(3) 0.008(2) 0.003(2) 0.008(2)
C20 0.019(3) 0.015(2) 0.025(3) 0.007(2) 0.000(2) 0.005(2)
C21 0.019(3) 0.027(3) 0.012(3) 0.008(2) 0.005(2) 0.007(2)
C22 0.019(3) 0.033(3) 0.026(3) 0.019(3) 0.005(2) 0.010(2)
C23 0.021(3) 0.026(3) 0.022(3) 0.007(3) 0.007(2) 0.008(2)
C24 0.025(3) 0.024(3) 0.036(4) 0.013(3) 0.012(3) 0.012(3)
C25 0.026(3) 0.025(3) 0.018(3) 0.008(2) 0.006(2) 0.006(2)
C26 0.025(3) 0.036(3) 0.014(3) 0.009(3) 0.003(2) 0.007(3)
C27 0.019(3) 0.044(3) 0.023(3) 0.023(3) 0.014(2) 0.016(3)
C28 0.031(3) 0.062(4) 0.046(4) 0.032(4) 0.015(3) 0.026(3)
N1 0.012(2) 0.017(2) 0.012(2) 0.0068(18) 0.0058(16) 0.0055(17)
N2 0.013(2) 0.014(2) 0.015(2) 0.0073(18) 0.0066(17) 0.0074(17)
N3 0.013(2) 0.017(2) 0.014(2) 0.0056(18) 0.0055(17) 0.0057(18)
N4 0.011(2) 0.027(2) 0.019(2) 0.014(2) 0.0060(18) 0.0054(19)
Br1 0.0311(3) 0.0216(3) 0.0161(3) 0.0050(2) 0.0000(2) 0.0131(2)
Br2 0.0429(4) 0.0160(3) 0.0315(3) 0.0123(3) 0.0007(3) 0.0076(2)
Br3 0.0285(3) 0.0522(4) 0.0326(3) 0.0261(3) 0.0143(3) 0.0264(3)
Br4 0.0333(3) 0.0668(4) 0.0382(4) 0.0399(3) 0.0227(3) 0.0350(3)
Br5 0.0478(4) 0.0191(3) 0.0299(3) 0.0146(3) 0.0017(3) 0.0092(3)
Br6 0.0352(3) 0.0243(3) 0.0159(3) 0.0093(2) 0.0023(2) 0.0139(2)
Br7 0.0225(3) 0.0179(2) 0.0198(3) 0.0099(2) 0.0038(2) 0.0070(2)
Br8 0.0125(3) 0.0308(3) 0.0248(3) 0.0150(3) 0.0063(2) 0.0066(2)
Br9 0.0204(3) 0.0215(3) 0.0167(3) 0.0077(2) 0.0051(2) 0.0069(2)
Br10 0.0273(3) 0.0250(3) 0.0151(3) 0.0094(2) 0.0060(2) 0.0101(2)
Br11 0.0176(3) 0.0176(2) 0.0171(3) 0.0078(2) 0.0043(2) 0.0060(2)
Br12 0.0190(3) 0.0200(2) 0.0189(3) 0.0100(2) 0.0045(2) 0.0089(2)
Br13 0.0149(3) 0.0332(3) 0.0323(3) 0.0182(3) 0.0090(2) 0.0109(2)
Br14 0.0215(3) 0.0180(2) 0.0197(3) 0.0102(2) 0.0036(2) 0.0066(2)
Br15 0.0305(3) 0.0308(3) 0.0178(3) 0.0042(3) 0.0076(2) 0.0050(3)
Sb1 0.0187(2) 0.0137(2) 0.0156(3) 0.0058(2) 0.00243(19) 0.0084(2)
Sb2 0.0201(3) 0.0171(2) 0.0155(3) 0.0098(2) 0.00533(19) 0.0101(2)
Sb3 0.01390(17) 0.01621(16) 0.01639(18) 0.00747(15) 0.00547(13) 0.00581(14)
Sb4 0.01207(16) 0.01660(16) 0.01337(17) 0.00805(14) 0.00461(13) 0.00596(13)

loop_
_atom_type_symbol
_atom_type_description
_atom_type_scat_dispersion_real
_atom_type_scat_dispersion_imag
_atom_type_scat_source
C C 0.0033 0.0016 'International Tables Vol C Tables 4.2.6.8 and 6.1.1.4'
N N 0.0061 0.0033 'International Tables Vol C Tables 4.2.6.8 and 6.1.1.4'
Br Br -0.2901 2.4595 'International Tables Vol C Tables 4.2.6.8 and 6.1.1.4'
Sb Sb -0.5866 1.5461 'International Tables Vol C Tables 4.2.6.8 and 6.1.1.4'
H H 0.0000 0.0000 'International Tables Vol C Tables 4.2.6.8 and 6.1.1.4'

loop_
_geom_angle_atom_site_label_1
_geom_angle_atom_site_label_2
_geom_angle_atom_site_label_3
_geom_angle
_geom_angle_site_symmetry_1
_geom_angle_site_symmetry_3
_geom_angle_publ_flag
C2 C1 H1A 109.5 . . ?
C2 C1 H1B 109.5 . . ?
H1A C1 H1B 109.5 . . ?
C2 C1 H1C 109.5 . . ?
H1A C1 H1C 109.5 . . ?
H1B C1 H1C 109.5 . . ?
C6 C2 C3 117.3(5) . . ?
C6 C2 C1 121.2(4) . . ?
C3 C2 C1 121.5(5) . . ?
C4 C3 C2 120.4(5) . . ?
C4 C3 H3 119.8 . . ?
C2 C3 H3 119.8 . . ?
N1 C4 C3 120.5(4) . . ?
N1 C4 H4 119.8 . . ?
C3 C4 H4 119.8 . . ?
N1 C5 C6 120.3(4) . . ?
N1 C5 H5 119.9 . . ?
C6 C5 H5 119.9 . . ?
C5 C6 C2 121.2(4) . . ?
C5 C6 H6 119.4 . . ?
C2 C6 H6 119.4 . . ?
N1 C7 C8 113.1(4) . . ?
N1 C7 H7A 109.0 . . ?
C8 C7 H7A 109.0 . . ?
N1 C7 H7B 109.0 . . ?
C8 C7 H7B 109.0 . . ?
H7A C7 H7B 107.8 . . ?
N2 C8 C7 111.6(4) . . ?
N2 C8 H8A 109.3 . . ?
C7 C8 H8A 109.3 . . ?
N2 C8 H8B 109.3 . . ?
C7 C8 H8B 109.3 . . ?
H8A C8 H8B 108.0 . . ?
N2 C9 C10 120.5(5) . . ?
N2 C9 H9 119.8 . . ?
C10 C9 H9 119.8 . . ?
C9 C10 C11 120.6(5) . . ?
C9 C10 H10 119.7 . . ?
C11 C10 H10 119.7 . . ?
C10 C11 C13 117.2(4) . . ?
C10 C11 C12 122.2(5) . . ?
C13 C11 C12 120.6(5) . . ?
C11 C12 H12A 109.5 . . ?
C11 C12 H12B 109.5 . . ?
H12A C12 H12B 109.5 . . ?
C11 C12 H12C 109.5 . . ?
H12A C12 H12C 109.5 . . ?
H12B C12 H12C 109.5 . . ?
C14 C13 C11 120.7(5) . . ?
C14 C13 H13 119.6 . . ?
C11 C13 H13 119.6 . . ?
N2 C14 C13 120.4(4) . . ?
N2 C14 H14 119.8 . . ?
C13 C14 H14 119.8 . . ?
C16 C15 H15A 109.5 . . ?
C16 C15 H15B 109.5 . . ?
H15A C15 H15B 109.5 . . ?
C16 C15 H15C 109.5 . . ?
H15A C15 H15C 109.5 . . ?
H15B C15 H15C 109.5 . . ?
C17 C16 C18 117.0(5) . . ?
C17 C16 C15 121.2(5) . . ?
C18 C16 C15 121.8(5) . . ?
C20 C17 C16 120.6(5) . . ?
C20 C17 H17 119.7 . . ?
C16 C17 H17 119.7 . . ?
C19 C18 C16 121.4(5) . . ?
C19 C18 H18 119.3 . . ?
C16 C18 H18 119.3 . . ?
N3 C19 C18 120.1(5) . . ?
N3 C19 H19 119.9 . . ?
C18 C19 H19 119.9 . . ?
N3 C20 C17 120.5(5) . . ?
N3 C20 H20 119.7 . . ?
C17 C20 H20 119.7 . . ?
N3 C21 C22 113.0(4) . . ?
N3 C21 H21A 109.0 . . ?
C22 C21 H21A 109.0 . . ?
N3 C21 H21B 109.0 . . ?
C22 C21 H21B 109.0 . . ?
H21A C21 H21B 107.8 . . ?
N4 C22 C21 112.3(4) . . ?
N4 C22 H22A 109.2 . . ?
C21 C22 H22A 109.2 . . ?
N4 C22 H22B 109.2 . . ?
C21 C22 H22B 109.2 . . ?
H22A C22 H22B 107.9 . . ?
N4 C23 C24 120.7(5) . . ?
N4 C23 H23 119.7 . . ?
C24 C23 H23 119.7 . . ?
C23 C24 C27 120.5(5) . . ?
C23 C24 H24 119.8 . . ?
C27 C24 H24 119.8 . . ?
N4 C25 C26 120.3(5) . . ?
N4 C25 H25 119.8 . . ?
C26 C25 H25 119.8 . . ?
C25 C26 C27 121.3(5) . . ?
C25 C26 H26 119.4 . . ?
C27 C26 H26 119.4 . . ?
C24 C27 C26 116.9(4) . . ?
C24 C27 C28 121.3(5) . . ?
C26 C27 C28 121.8(5) . . ?
C27 C28 H28A 109.5 . . ?
C27 C28 H28B 109.5 . . ?
H28A C28 H28B 109.5 . . ?
C27 C28 H28C 109.5 . . ?
H28A C28 H28C 109.5 . . ?
H28B C28 H28C 109.5 . . ?
C5 N1 C4 120.2(4) . . ?
C5 N1 C7 119.5(4) . . ?
C4 N1 C7 120.3(4) . . ?
C9 N2 C14 120.7(4) . . ?
C9 N2 C8 119.2(4) . . ?
C14 N2 C8 120.1(4) . . ?
C19 N3 C20 120.2(5) . . ?
C19 N3 C21 120.1(4) . . ?
C20 N3 C21 119.5(4) . . ?
C23 N4 C25 120.3(4) . . ?
C23 N4 C22 120.0(4) . . ?
C25 N4 C22 119.7(4) . . ?
Br2 Sb1 Br2 180.0 . 2_567 ?
Br2 Sb1 Br3 88.979(19) . . ?
Br2 Sb1 Br3 91.02(2) 2_567 . ?
Br2 Sb1 Br3 91.02(2) . 2_567 ?
Br2 Sb1 Br3 88.98(2) 2_567 2_567 ?
Br3 Sb1 Br3 180.0 . 2_567 ?
Br2 Sb1 Br1 89.227(17) . 2_567 ?
Br2 Sb1 Br1 90.774(17) 2_567 2_567 ?
Br3 Sb1 Br1 89.541(18) . 2_567 ?
Br3 Sb1 Br1 90.460(18) 2_567 2_567 ?
Br2 Sb1 Br1 90.772(17) . . ?
Br2 Sb1 Br1 89.227(17) 2_567 . ?
Br3 Sb1 Br1 90.459(18) . . ?
Br3 Sb1 Br1 89.541(18) 2_567 . ?
Br1 Sb1 Br1 180.0 2_567 . ?
Br5 Sb2 Br5 180.0 . 2_557 ?
Br5 Sb2 Br4 91.14(2) . . ?
Br5 Sb2 Br4 88.86(2) 2_557 . ?
Br5 Sb2 Br4 88.86(2) . 2_557 ?
Br5 Sb2 Br4 91.14(2) 2_557 2_557 ?
Br4 Sb2 Br4 180.0 . 2_557 ?
Br5 Sb2 Br6 89.756(17) . 2_557 ?
Br5 Sb2 Br6 90.244(17) 2_557 2_557 ?
Br4 Sb2 Br6 89.952(18) . 2_557 ?
Br4 Sb2 Br6 90.048(18) 2_557 2_557 ?
Br5 Sb2 Br6 90.243(17) . . ?
Br5 Sb2 Br6 89.756(17) 2_557 . ?
Br4 Sb2 Br6 90.048(18) . . ?
Br4 Sb2 Br6 89.952(18) 2_557 . ?
Br6 Sb2 Br6 180.0 2_557 . ?
Br14 Sb3 Br13 93.630(19) . . ?
Br14 Sb3 Br15 88.319(19) . . ?
Br13 Sb3 Br15 93.05(2) . . ?
Br14 Sb3 Br12 84.861(17) . . ?
Br13 Sb3 Br12 86.814(18) . . ?
Br15 Sb3 Br12 173.155(19) . . ?
Br8 Sb4 Br10 94.98(2) . . ?
Br8 Sb4 Br7 87.952(17) . . ?
Br10 Sb4 Br7 90.798(18) . . ?
Br8 Sb4 Br9 91.876(17) . . ?
Br10 Sb4 Br9 90.827(17) . . ?
Br7 Sb4 Br9 178.37(2) . . ?

loop_
_geom_bond_atom_site_label_1
_geom_bond_atom_site_label_2
_geom_bond_distance
_geom_bond_site_symmetry_2
_geom_bond_publ_flag
C1 C2 1.481(8) . ?
C1 H1A 0.9800 . ?
C1 H1B 0.9800 . ?
C1 H1C 0.9800 . ?
C2 C6 1.391(7) . ?
C2 C3 1.396(6) . ?
C3 C4 1.372(7) . ?
C3 H3 0.9500 . ?
C4 N1 1.363(6) . ?
C4 H4 0.9500 . ?
C5 N1 1.356(5) . ?
C5 C6 1.365(7) . ?
C5 H5 0.9500 . ?
C6 H6 0.9500 . ?
C7 N1 1.477(6) . ?
C7 C8 1.522(6) . ?
C7 H7A 0.9900 . ?
C7 H7B 0.9900 . ?
C8 N2 1.482(5) . ?
C8 H8A 0.9900 . ?
C8 H8B 0.9900 . ?
C9 N2 1.343(6) . ?
C9 C10 1.375(6) . ?
C9 H9 0.9500 . ?
C10 C11 1.381(7) . ?
C10 H10 0.9500 . ?
C11 C13 1.401(7) . ?
C11 C12 1.492(6) . ?
C12 H12A 0.9800 . ?
C12 H12B 0.9800 . ?
C12 H12C 0.9800 . ?
C13 C14 1.359(6) . ?
C13 H13 0.9500 . ?
C14 N2 1.350(6) . ?
C14 H14 0.9500 . ?
C15 C16 1.488(7) . ?
C15 H15A 0.9800 . ?
C15 H15B 0.9800 . ?
C15 H15C 0.9800 . ?
C16 C17 1.382(7) . ?
C16 C18 1.398(7) . ?
C17 C20 1.373(7) . ?
C17 H17 0.9500 . ?
C18 C19 1.359(7) . ?
C18 H18 0.9500 . ?
C19 N3 1.352(6) . ?
C19 H19 0.9500 . ?
C20 N3 1.356(6) . ?
C20 H20 0.9500 . ?
C21 N3 1.471(6) . ?
C21 C22 1.523(7) . ?
C21 H21A 0.9900 . ?
C21 H21B 0.9900 . ?
C22 N4 1.488(5) . ?
C22 H22A 0.9900 . ?
C22 H22B 0.9900 . ?
C23 N4 1.344(6) . ?
C23 C24 1.360(6) . ?
C23 H23 0.9500 . ?
C24 C27 1.387(7) . ?
C24 H24 0.9500 . ?
C25 N4 1.347(6) . ?
C25 C26 1.348(6) . ?
C25 H25 0.9500 . ?
C26 C27 1.390(7) . ?
C26 H26 0.9500 . ?
C27 C28 1.502(6) . ?
C28 H28A 0.9800 . ?
C28 H28B 0.9800 . ?
C28 H28C 0.9800 . ?
Br1 Sb1 2.5632(5) . ?
Br2 Sb1 2.5251(5) . ?
Br3 Sb1 2.5586(6) . ?
Br4 Sb2 2.5549(6) . ?
Br5 Sb2 2.5271(5) . ?
Br6 Sb2 2.5603(5) . ?
Br7 Sb4 2.6729(5) . ?
Br8 Sb4 2.5798(6) . ?
Br9 Sb4 2.9127(5) . ?
Br10 Sb4 2.6384(6) . ?
Br12 Sb3 2.9710(6) . ?
Br13 Sb3 2.5937(6) . ?
Br14 Sb3 2.5277(5) . ?
Br15 Sb3 2.6447(6) . ?
Sb1 Br2 2.5251(5) 2_567 ?
Sb1 Br3 2.5586(6) 2_567 ?
Sb1 Br1 2.5632(5) 2_567 ?
Sb2 Br5 2.5272(5) 2_557 ?
Sb2 Br4 2.5550(6) 2_557 ?
Sb2 Br6 2.5603(5) 2_557 ?
